data_1540326
loop_
_publ_author_name
'Krebs, B.'
'Brendel, C.J.'
'Schaefer, H.'

_publ_section_title
;
 Neue Untersuchungen an alpha-Platindichloriden. Darstellung und Struktur
;
_journal_name_full 'Zeitschrift fuer Anorganische und Allgemeine Chemie'
_journal_page_first 119
_journal_page_last 131
_journal_volume 561
_journal_year 1988
_chemical_formula_sum 'Cl2 Pt'
_chemical_name_systematic 'Pt Cl2'
_space_group_IT_number 12
_symmetry_space_group_name_Hall '-C 2y'
_symmetry_space_group_name_H-M 'C 1 2/m 1'
_cell_angle_alpha 90
_cell_angle_beta 107.75
_cell_angle_gamma 90
_cell_formula_units_Z 4
_cell_length_a 13.258
_cell_length_b 3.194
_cell_length_c 6.802
_cell_volume 274.326
_citation_journal_id_ASTM ZAACAB
_cod_data_source_file Krebs_ZAACAB_1988_107.cif
_cod_data_source_block Cl2Pt1
_cod_original_formula_sum 'Cl2 Pt1'
_cod_database_code 1540326

loop_
_symmetry_equiv_pos_as_xyz
x,y,z
-x,y,-z
-x,-y,-z
x,-y,z
x+1/2,y+1/2,z
-x+1/2,y+1/2,-z
-x+1/2,-y+1/2,-z
x+1/2,-y+1/2,z

loop_
_atom_site_label
_atom_site_type_symbol
_atom_site_fract_x
_atom_site_fract_y
_atom_site_fract_z
_atom_site_occupancy
_atom_site_U_iso_or_equiv
Cl1 Cl-1 0.4032 0.5 0.7352 1 0.0
Pt1 Pt+2 0.47174 0 0.26264 0.5 0.0
Cl2 Cl-1 0.342 0.5 0.2235 1 0.0
Pt2 Pt+2 0.38152 0 0.48106 0.5 0.0
